data_2222043
loop_
_publ_author_name
'Momeni, Badri Z.'
'Rominger, Frank'
'Hosseini, Simin S.'

_publ_section_title
;
 Tetrachlorido(1,10-phenanthroline-\k^2^<i>N</i>,<i>N</i>')tin(IV)
 1,2-dichloroethane hemisolvate
;
_journal_coeditor_code HG2511
_journal_issue 6
_journal_name_full 'Acta Crystallographica Section E'
_journal_page_first m690
_journal_paper_doi 10.1107/S1600536809017346
_journal_volume 65
_journal_year 2009
_chemical_formula_iupac '[Sn Cl4 (C12 H8 N2)], 0.5C2 H4 Cl2'
_chemical_formula_moiety 'C12 H8 Cl4 N2 Sn, 0.5(C2 H4 Cl2)'
_chemical_formula_sum 'C13 H10 Cl5 N2 Sn'
_chemical_formula_weight 490.17
_chemical_melting_point 429
_chemical_name_systematic
;
Tetrachlorido(1,10-phenanthroline-\k^2^<i>N</i>,<i>N</i>')tin(IV)
1,2-dichloroethane hemisolvate
;
_space_group_IT_number 61
_symmetry_cell_setting orthorhombic
_symmetry_space_group_name_Hall '-P 2ac 2ab'
_symmetry_space_group_name_H-M 'P b c a'
_atom_sites_solution_hydrogens geom
_atom_sites_solution_primary direct
_atom_sites_solution_secondary difmap
_audit_creation_method SHELXL-97
_cell_angle_alpha 90.00
_cell_angle_beta 90.00
_cell_angle_gamma 90.00
_cell_formula_units_Z 8
_cell_length_a 14.4478(2)
_cell_length_b 12.36810(10)
_cell_length_c 18.3551(2)
_cell_measurement_reflns_used 7233
_cell_measurement_temperature 200(2)
_cell_measurement_theta_max 24.3
_cell_measurement_theta_min 3.3
_cell_volume 3279.91(6)
_computing_cell_refinement 'SAINT (Bruker, 1995)'
_computing_data_collection 'SMART (Bruker, 1995)'
_computing_data_reduction 'SAINT (Bruker, 1995)'
_computing_molecular_graphics 'SHELXTL (Sheldrick, 2008b)'
_computing_publication_material 'SHELXTL (Sheldrick, 2008b)'
_computing_structure_refinement 'SHELXTL (Sheldrick, 2008b)'
_computing_structure_solution 'SHELXTL (Sheldrick, 2008b)'
_diffrn_ambient_temperature 200(2)
_diffrn_measured_fraction_theta_full 1.000
_diffrn_measured_fraction_theta_max 1.000
_diffrn_measurement_device_type 'Bruker SMART CCD'
_diffrn_measurement_method '\w scans'
_diffrn_radiation_monochromator graphite
_diffrn_radiation_source 'fine-focus sealed tube'
_diffrn_radiation_type MoK\a
_diffrn_radiation_wavelength 0.71073
_diffrn_reflns_av_R_equivalents 0.0581
_diffrn_reflns_av_sigmaI/netI 0.0303
_diffrn_reflns_limit_h_max 18
_diffrn_reflns_limit_h_min -18
_diffrn_reflns_limit_k_max 16
_diffrn_reflns_limit_k_min -16
_diffrn_reflns_limit_l_max 23
_diffrn_reflns_limit_l_min -23
_diffrn_reflns_number 31457
_diffrn_reflns_theta_full 27.45
_diffrn_reflns_theta_max 27.45
_diffrn_reflns_theta_min 2.22
_exptl_absorpt_coefficient_mu 2.365
_exptl_absorpt_correction_T_max 0.7645
_exptl_absorpt_correction_T_min 0.6492
_exptl_absorpt_correction_type multi-scan
_exptl_absorpt_process_details '(SADABS; Sheldrick, 2008a)'
_exptl_crystal_colour yellow
_exptl_crystal_density_diffrn 1.985
_exptl_crystal_density_method 'not measured'
_exptl_crystal_description polyhedron
_exptl_crystal_F_000 1896
_exptl_crystal_size_max 0.20
_exptl_crystal_size_mid 0.18
_exptl_crystal_size_min 0.12
_refine_diff_density_max 0.425
_refine_diff_density_min -1.158
_refine_ls_extinction_method none
_refine_ls_goodness_of_fit_ref 1.053
_refine_ls_hydrogen_treatment constr
_refine_ls_matrix_type full
_refine_ls_number_parameters 195
_refine_ls_number_reflns 3747
_refine_ls_number_restraints 0
_refine_ls_restrained_S_all 1.053
_refine_ls_R_factor_all 0.0485
_refine_ls_R_factor_gt 0.0324
_refine_ls_shift/su_max 0.001
_refine_ls_shift/su_mean 0.000
_refine_ls_structure_factor_coef Fsqd
_refine_ls_weighting_details 'calc w=1/[\s^2^(Fo^2^)+(0.0328P)^2^+8.0328P] where P=(Fo^2^+2Fc^2^)/3'
_refine_ls_weighting_scheme calc
_refine_ls_wR_factor_gt 0.0774
_refine_ls_wR_factor_ref 0.0851
_reflns_number_gt 2954
_reflns_number_total 3747
_reflns_threshold_expression I>2\s(I)
_cod_data_source_file hg2511.cif
_cod_data_source_block I
_cod_depositor_comments
;
The following automatic conversions were performed:
'_symmetry_cell_setting' value 'Orthorhombic' changed to 'orthorhombic'
according to '/home/saulius/struct/CIF-dictionaries/cif_core.dic'
dictionary named 'cif_core.dic' version 2.4.1 from 2010-06-29.

Automatic conversion script
Id: cif_fix_enum 1527 2010-12-29 10:47:43Z saulius 

The following automatic conversions were performed:

'_symmetry_cell_setting' value 'Orthorhombic' changed to
'orthorhombic' according to
/home/saulius/struct/CIF-dictionaries/cif_core.dic dictionary named
'cif_core.dic' version 2.4.1 from 2010-06-29.

Automatic conversion script
Id: cif_fix_values 1715 2011-07-08 13:25:40Z adriana 
;
_cod_database_code 2222043
_cod_database_fobs_code 2222043

loop_
_symmetry_equiv_pos_as_xyz
'x, y, z'
'-x+1/2, -y, z+1/2'
'-x, y+1/2, -z+1/2'
'x+1/2, -y+1/2, -z'
'-x, -y, -z'
'x-1/2, y, -z-1/2'
'x, -y-1/2, z-1/2'
'-x-1/2, y-1/2, z'

loop_
_atom_site_type_symbol
_atom_site_label
_atom_site_fract_x
_atom_site_fract_y
_atom_site_fract_z
_atom_site_U_iso_or_equiv
_atom_site_adp_type
_atom_site_calc_flag
_atom_site_refinement_flags
_atom_site_occupancy
_atom_site_disorder_assembly
_atom_site_disorder_group
Sn Sn1 0.373296(17) 0.288908(19) 0.309792(13) 0.02635(9) Uani d . 1 . .
Cl Cl1 0.36021(8) 0.11063(8) 0.26347(6) 0.0421(3) Uani d . 1 . .
Cl Cl2 0.22059(8) 0.34733(10) 0.29708(7) 0.0511(3) Uani d . 1 . .
Cl Cl3 0.34492(8) 0.22870(8) 0.43486(5) 0.0390(2) Uani d . 1 . .
Cl Cl4 0.42343(8) 0.36387(9) 0.19523(6) 0.0435(3) Uani d . 1 . .
N N11 0.4206(2) 0.4450(2) 0.35899(17) 0.0283(7) Uani d . 1 . .
C C12 0.5099(3) 0.4445(3) 0.38213(19) 0.0269(8) Uani d . 1 . .
C C13 0.5508(3) 0.5344(3) 0.4160(2) 0.0306(8) Uani d . 1 . .
C C14 0.4951(3) 0.6273(3) 0.4237(2) 0.0374(9) Uani d . 1 . .
H H14 0.5197 0.6900 0.4463 0.045 Uiso calc R 1 . .
C C15 0.4064(3) 0.6278(3) 0.3989(2) 0.0408(10) Uani d . 1 . .
H H15 0.3695 0.6911 0.4029 0.049 Uiso calc R 1 . .
C C16 0.3698(3) 0.5334(3) 0.3672(2) 0.0366(9) Uani d . 1 . .
H H16 0.3073 0.5330 0.3512 0.044 Uiso calc R 1 . .
C C17 0.6451(3) 0.5263(3) 0.4401(2) 0.0387(10) Uani d . 1 . .
H H17 0.6726 0.5861 0.4643 0.046 Uiso calc R 1 . .
N N21 0.5220(2) 0.2640(2) 0.33599(17) 0.0283(7) Uani d . 1 . .
C C22 0.5637(3) 0.3483(3) 0.37021(19) 0.0274(8) Uani d . 1 . .
C C23 0.6563(3) 0.3443(3) 0.3932(2) 0.0327(9) Uani d . 1 . .
C C24 0.7061(3) 0.2487(4) 0.3787(2) 0.0407(10) Uani d . 1 . .
H H24 0.7690 0.2426 0.3931 0.049 Uiso calc R 1 . .
C C25 0.6635(3) 0.1650(4) 0.3438(2) 0.0404(10) Uani d . 1 . .
H H25 0.6967 0.1004 0.3337 0.049 Uiso calc R 1 . .
C C26 0.5708(3) 0.1745(3) 0.3230(2) 0.0342(9) Uani d . 1 . .
H H26 0.5418 0.1156 0.2990 0.041 Uiso calc R 1 . .
C C27 0.6951(3) 0.4365(4) 0.4294(2) 0.0404(10) Uani d . 1 . .
H H27 0.7574 0.4339 0.4460 0.048 Uiso calc R 1 . .
Cl Cl11 0.61683(10) 0.09903(12) 0.52665(8) 0.0666(4) Uani d . 1 . .
C C31 0.5152(6) 0.0229(6) 0.5363(4) 0.049(3) Uani d P 0.71(2) . 1
H H31A 0.5260 -0.0370 0.5711 0.058 Uiso calc PR 0.71(2) . 1
H H31B 0.4654 0.0693 0.5563 0.058 Uiso calc PR 0.71(2) . 1
C C31B 0.5342(18) 0.024(2) 0.4789(13) 0.066(8) Uiso d P 0.29(2) . 2
H H31C 0.5043 0.0714 0.4427 0.079 Uiso calc PR 0.29(2) . 2
H H31D 0.5666 -0.0343 0.4517 0.079 Uiso calc PR 0.29(2) . 2

loop_
_atom_site_aniso_label
_atom_site_aniso_U_11
_atom_site_aniso_U_22
_atom_site_aniso_U_33
_atom_site_aniso_U_12
_atom_site_aniso_U_13
_atom_site_aniso_U_23
Sn1 0.03044(14) 0.02244(13) 0.02617(14) -0.00135(10) 0.00109(10) -0.00118(10)
Cl1 0.0475(6) 0.0298(5) 0.0491(6) -0.0029(4) -0.0022(5) -0.0091(4)
Cl2 0.0451(6) 0.0513(7) 0.0567(7) 0.0050(5) -0.0043(5) -0.0082(6)
Cl3 0.0451(5) 0.0396(6) 0.0323(5) -0.0064(4) 0.0046(4) 0.0031(4)
Cl4 0.0548(7) 0.0421(6) 0.0335(5) -0.0053(5) 0.0050(5) 0.0067(5)
N11 0.0316(17) 0.0237(15) 0.0296(16) -0.0005(13) -0.0005(13) 0.0005(13)
C12 0.0291(19) 0.0265(18) 0.0251(18) -0.0028(15) 0.0044(15) 0.0024(15)
C13 0.040(2) 0.0279(19) 0.0237(18) -0.0065(16) 0.0035(16) 0.0045(15)
C14 0.050(3) 0.026(2) 0.037(2) -0.0082(18) 0.0038(19) -0.0034(17)
C15 0.053(3) 0.027(2) 0.043(2) 0.0033(19) 0.000(2) -0.0039(18)
C16 0.038(2) 0.030(2) 0.042(2) 0.0034(17) -0.0026(18) -0.0033(17)
C17 0.042(2) 0.038(2) 0.036(2) -0.0172(18) -0.0013(18) 0.0018(18)
N21 0.0305(17) 0.0263(16) 0.0282(16) 0.0008(13) 0.0025(13) 0.0005(13)
C22 0.0311(19) 0.0263(19) 0.0246(18) -0.0041(15) 0.0046(15) 0.0046(15)
C23 0.0290(19) 0.038(2) 0.032(2) -0.0010(17) 0.0037(16) 0.0092(17)
C24 0.031(2) 0.044(2) 0.048(3) 0.0015(19) 0.0030(19) 0.013(2)
C25 0.039(2) 0.035(2) 0.047(3) 0.0108(19) 0.009(2) 0.0086(19)
C26 0.038(2) 0.0292(19) 0.035(2) 0.0025(17) 0.0072(17) 0.0012(16)
C27 0.032(2) 0.047(3) 0.041(2) -0.0098(19) -0.0041(18) 0.009(2)
Cl11 0.0691(9) 0.0617(8) 0.0691(9) -0.0178(7) 0.0144(7) -0.0220(7)
C31 0.061(5) 0.048(4) 0.037(4) -0.005(3) 0.021(3) -0.008(3)

loop_
_atom_type_symbol
_atom_type_description
_atom_type_scat_dispersion_real
_atom_type_scat_dispersion_imag
_atom_type_scat_source
C C 0.0033 0.0016 'International Tables Vol C Tables 4.2.6.8 and 6.1.1.4'
H H 0.0000 0.0000 'International Tables Vol C Tables 4.2.6.8 and 6.1.1.4'
N N 0.0061 0.0033 'International Tables Vol C Tables 4.2.6.8 and 6.1.1.4'
Cl Cl 0.1484 0.1585 'International Tables Vol C Tables 4.2.6.8 and 6.1.1.4'
Sn Sn -0.6537 1.4246 'International Tables Vol C Tables 4.2.6.8 and 6.1.1.4'

loop_
_geom_angle_atom_site_label_1
_geom_angle_atom_site_label_2
_geom_angle_atom_site_label_3
_geom_angle_site_symmetry_1
_geom_angle_site_symmetry_3
_geom_angle
_geom_angle_publ_flag
N21 Sn1 N11 . . 74.74(11) y
N21 Sn1 Cl2 . . 168.06(9) ?
N11 Sn1 Cl2 . . 93.56(9) ?
N21 Sn1 Cl1 . . 91.48(8) ?
N11 Sn1 Cl1 . . 166.22(8) ?
Cl2 Sn1 Cl1 . . 100.18(4) y
N21 Sn1 Cl4 . . 87.22(9) ?
N11 Sn1 Cl4 . . 85.89(8) ?
Cl2 Sn1 Cl4 . . 94.46(4) ?
Cl1 Sn1 Cl4 . . 93.95(4) ?
N21 Sn1 Cl3 . . 85.24(8) ?
N11 Sn1 Cl3 . . 86.29(8) ?
Cl2 Sn1 Cl3 . . 91.70(4) ?
Cl1 Sn1 Cl3 . . 92.29(4) ?
Cl4 Sn1 Cl3 . . 170.32(4) y
C16 N11 C12 . . 119.6(3) ?
C16 N11 Sn1 . . 126.0(3) ?
C12 N11 Sn1 . . 114.4(2) ?
N11 C12 C13 . . 122.3(3) ?
N11 C12 C22 . . 118.0(3) ?
C13 C12 C22 . . 119.7(3) ?
C12 C13 C14 . . 116.7(4) ?
C12 C13 C17 . . 118.7(4) ?
C14 C13 C17 . . 124.6(4) ?
C15 C14 C13 . . 120.6(4) ?
C15 C14 H14 . . 119.7 ?
C13 C14 H14 . . 119.7 ?
C14 C15 C16 . . 119.2(4) ?
C14 C15 H15 . . 120.4 ?
C16 C15 H15 . . 120.4 ?
N11 C16 C15 . . 121.6(4) ?
N11 C16 H16 . . 119.2 ?
C15 C16 H16 . . 119.2 ?
C27 C17 C13 . . 121.7(4) ?
C27 C17 H17 . . 119.2 ?
C13 C17 H17 . . 119.2 ?
C26 N21 C22 . . 119.1(3) ?
C26 N21 Sn1 . . 126.0(3) ?
C22 N21 Sn1 . . 115.0(2) ?
N21 C22 C23 . . 122.3(4) ?
N21 C22 C12 . . 117.8(3) ?
C23 C22 C12 . . 119.8(4) ?
C22 C23 C24 . . 117.3(4) ?
C22 C23 C27 . . 119.0(4) ?
C24 C23 C27 . . 123.8(4) ?
C25 C24 C23 . . 119.7(4) ?
C25 C24 H24 . . 120.1 ?
C23 C24 H24 . . 120.1 ?
C24 C25 C26 . . 119.8(4) ?
C24 C25 H25 . . 120.1 ?
C26 C25 H25 . . 120.1 ?
N21 C26 C25 . . 121.9(4) ?
N21 C26 H26 . . 119.1 ?
C25 C26 H26 . . 119.1 ?
C17 C27 C23 . . 121.1(4) ?
C17 C27 H27 . . 119.5 ?
C23 C27 H27 . . 119.5 ?
C31B Cl11 C31 . . 36.2(7) ?
Cl11 C31 H31A . . 109.5 ?
Cl11 C31 H31B . . 109.5 ?
H31A C31 H31B . . 108.1 ?
Cl11 C31B H31C . . 108.4 ?
Cl11 C31B H31D . . 108.4 ?
H31C C31B H31D . . 107.4 ?

loop_
_geom_bond_atom_site_label_1
_geom_bond_atom_site_label_2
_geom_bond_site_symmetry_2
_geom_bond_distance
_geom_bond_publ_flag
Sn1 N21 . 2.224(3) y
Sn1 N11 . 2.238(3) y
Sn1 Cl2 . 2.3333(12) y
Sn1 Cl1 . 2.3708(10) y
Sn1 Cl4 . 2.4095(10) y
Sn1 Cl3 . 2.4480(10) y
Cl1 Cl2 8_655 3.5140(16) y
N11 C16 . 1.325(5) ?
N11 C12 . 1.358(5) ?
C12 C13 . 1.404(5) ?
C12 C22 . 1.438(5) ?
C13 C14 . 1.409(6) ?
C13 C17 . 1.436(6) ?
C14 C15 . 1.360(6) ?
C14 H14 . 0.9500 ?
C15 C16 . 1.407(6) ?
C15 H15 . 0.9500 ?
C16 H16 . 0.9500 ?
C17 C27 . 1.339(6) ?
C17 H17 . 0.9500 ?
N21 C26 . 1.334(5) ?
N21 C22 . 1.357(5) ?
C22 C23 . 1.404(5) ?
C23 C24 . 1.410(6) ?
C23 C27 . 1.434(6) ?
C24 C25 . 1.363(6) ?
C24 H24 . 0.9500 ?
C25 C26 . 1.397(6) ?
C25 H25 . 0.9500 ?
C26 H26 . 0.9500 ?
C27 H27 . 0.9500 ?
Cl11 C31B . 1.75(3) ?
Cl11 C31 . 1.754(8) ?
C31 C31 5_656 1.513(17) ?
C31 H31A . 0.9900 ?
C31 H31B . 0.9900 ?
C31B C31B 5_656 1.38(5) ?
C31B H31C . 0.9900 ?
C31B H31D . 0.9900 ?

loop_
_geom_torsion_atom_site_label_1
_geom_torsion_atom_site_label_2
_geom_torsion_atom_site_label_3
_geom_torsion_atom_site_label_4
_geom_torsion_site_symmetry_1
_geom_torsion_site_symmetry_2
_geom_torsion_site_symmetry_3
_geom_torsion_site_symmetry_4
_geom_torsion
_geom_torsion_publ_flag
N21 Sn1 N11 C16 . . . . 177.5(3) ?
Cl2 Sn1 N11 C16 . . . . -4.9(3) ?
Cl1 Sn1 N11 C16 . . . . 179.1(3) ?
Cl4 Sn1 N11 C16 . . . . 89.3(3) ?
Cl3 Sn1 N11 C16 . . . . -96.4(3) ?
N21 Sn1 N11 C12 . . . . -2.9(2) ?
Cl2 Sn1 N11 C12 . . . . 174.6(2) ?
Cl1 Sn1 N11 C12 . . . . -1.3(5) ?
Cl4 Sn1 N11 C12 . . . . -91.2(2) ?
Cl3 Sn1 N11 C12 . . . . 83.1(2) ?
C16 N11 C12 C13 . . . . 1.2(5) ?
Sn1 N11 C12 C13 . . . . -178.4(3) ?
C16 N11 C12 C22 . . . . -178.1(3) ?
Sn1 N11 C12 C22 . . . . 2.4(4) ?
N11 C12 C13 C14 . . . . -1.4(5) ?
C22 C12 C13 C14 . . . . 177.9(3) ?
N11 C12 C13 C17 . . . . 178.8(3) ?
C22 C12 C13 C17 . . . . -2.0(5) ?
C12 C13 C14 C15 . . . . -0.1(6) ?
C17 C13 C14 C15 . . . . 179.7(4) ?
C13 C14 C15 C16 . . . . 1.7(6) ?
C12 N11 C16 C15 . . . . 0.5(6) ?
Sn1 N11 C16 C15 . . . . -180.0(3) ?
C14 C15 C16 N11 . . . . -2.0(7) ?
C12 C13 C17 C27 . . . . 1.7(6) ?
C14 C13 C17 C27 . . . . -178.1(4) ?
N11 Sn1 N21 C26 . . . . -178.8(3) ?
Cl2 Sn1 N21 C26 . . . . 169.2(3) ?
Cl1 Sn1 N21 C26 . . . . 1.5(3) ?
Cl4 Sn1 N21 C26 . . . . -92.4(3) ?
Cl3 Sn1 N21 C26 . . . . 93.7(3) ?
N11 Sn1 N21 C22 . . . . 3.2(2) ?
Cl2 Sn1 N21 C22 . . . . -8.7(6) ?
Cl1 Sn1 N21 C22 . . . . -176.4(2) ?
Cl4 Sn1 N21 C22 . . . . 89.7(2) ?
Cl3 Sn1 N21 C22 . . . . -84.2(2) ?
C26 N21 C22 C23 . . . . -0.7(5) ?
Sn1 N21 C22 C23 . . . . 177.4(3) ?
C26 N21 C22 C12 . . . . 178.7(3) ?
Sn1 N21 C22 C12 . . . . -3.2(4) ?
N11 C12 C22 N21 . . . . 0.5(5) ?
C13 C12 C22 N21 . . . . -178.7(3) ?
N11 C12 C22 C23 . . . . 180.0(3) ?
C13 C12 C22 C23 . . . . 0.7(5) ?
N21 C22 C23 C24 . . . . 0.7(5) ?
C12 C22 C23 C24 . . . . -178.7(3) ?
N21 C22 C23 C27 . . . . -179.7(3) ?
C12 C22 C23 C27 . . . . 1.0(5) ?
C22 C23 C24 C25 . . . . -0.3(6) ?
C27 C23 C24 C25 . . . . -179.9(4) ?
C23 C24 C25 C26 . . . . -0.2(6) ?
C22 N21 C26 C25 . . . . 0.1(6) ?
Sn1 N21 C26 C25 . . . . -177.7(3) ?
C24 C25 C26 N21 . . . . 0.3(6) ?
C13 C17 C27 C23 . . . . -0.1(6) ?
C22 C23 C27 C17 . . . . -1.3(6) ?
C24 C23 C27 C17 . . . . 178.3(4) ?
